data_1000438
loop_
_publ_author_name
'Fourquet, J L'
'Duroy, H'
'Crosnier-Lopez, M P'

_publ_section_title
;
Structural and microstructural studies of the series La2/3-x Li3x (
)1/3-2x Ti O3
;
_journal_coden_ASTM JSSCBI
_journal_name_full 'Journal of Solid State Chemistry'
_journal_page_first 283
_journal_page_last 294
_journal_paper_doi 10.1006/jssc.1996.0385
_journal_volume 127
_journal_year 1996
_chemical_formula_structural 'La0.587 Li0.24 Ti O3'
_chemical_formula_sum 'La0.587 Li0.24 O3 Ti'
_chemical_name_systematic
;
Lanthanum lithium titanium oxide (0.6/0.2/1/3)
;
_space_group_IT_number 123
_symmetry_cell_setting tetragonal
_symmetry_Int_Tables_number 123
_symmetry_space_group_name_Hall '-P 4 2'
_symmetry_space_group_name_H-M 'P 4/m m m'
_cell_angle_alpha 90
_cell_angle_beta 90
_cell_angle_gamma 90
_cell_formula_units_Z 2
_cell_length_a 3.87
_cell_length_b 3.87
_cell_length_c 7.78
_cell_volume 116.5
_cod_original_formula_sum 'La.587 Li.24 O3 Ti'
_cod_database_code 1000438

loop_
_symmetry_equiv_pos_as_xyz
x,y,z
-x,-y,z
-x,y,z
x,-y,z
-y,x,z
y,-x,z
y,x,z
-y,-x,z
-x,-y,-z
x,y,-z
x,-y,-z
-x,y,-z
y,-x,-z
-y,x,-z
-y,-x,-z
y,x,-z

loop_
_atom_site_label
_atom_site_type_symbol
_atom_site_symmetry_multiplicity
_atom_site_Wyckoff_symbol
_atom_site_fract_x
_atom_site_fract_y
_atom_site_fract_z
_atom_site_occupancy
_atom_site_attached_hydrogens
_atom_site_calc_flag
La1 La3+ 1 a 0. 0. 0. 0.912 0 d
Li1 Li1+ 1 a 0. 0. 0. 0.05 0 d
La2 La3+ 1 b 0. 0. 0.5 0.256 0 d
Li2 Li1+ 1 b 0. 0. 0.5 0.43 0 d
Ti1 Ti4+ 2 h 0.5 0.5 0.263 1. 0 d
O1 O2- 1 c 0.5 0.5 0. 1. 0 d
O2 O2- 1 d 0.5 0.5 0.5 1. 0 d
O3 O2- 4 i 0. 0.5 0.2446 1. 0 d

loop_
_atom_type_symbol
_atom_type_oxidation_number
La3+ 3.000
Li1+ 1.000
Ti4+ 4.000
O2- -2.000
